data_7037461
loop_
_publ_author_name
'Bansal, Deepak'
'Gupta, Rajeev'

_publ_section_title
;
 Chemosensors containing appended benzothiazole group(s): selective
 binding of Cu(2+) and Zn(2+) ions by two related receptors.
;
_journal_issue 2
_journal_name_full 'Dalton transactions (Cambridge, England : 2003)'
_journal_page_first 502
_journal_page_last 507
_journal_paper_doi 10.1039/c5dt03669k
_journal_volume 45
_journal_year 2015
_chemical_formula_moiety 'C21 H13 Cu N5 O3 S2 '
_chemical_formula_sum 'C21 H13 Cl0 Cu N5 O3 S2'
_chemical_formula_weight 511.02
_space_group_crystal_system orthorhombic
_space_group_IT_number 19
_space_group_name_Hall 'P 2ac 2ab'
_space_group_name_H-M_alt 'P 21 21 21'
_symmetry_space_group_name_Hall 'P 2ac 2ab'
_symmetry_space_group_name_H-M 'P 21 21 21'
_atom_sites_solution_hydrogens mixed
_audit_creation_method SHELXL-2014/7
_audit_update_record
;
2015-11-02 deposited with the CCDC.
2015-11-24 downloaded from the CCDC.
;
_cell_angle_alpha 90.000(5)
_cell_angle_beta 90.000(5)
_cell_angle_gamma 90.000(5)
_cell_formula_units_Z 4
_cell_length_a 6.075(5)
_cell_length_b 12.054(5)
_cell_length_c 26.823(5)
_cell_measurement_reflns_used 3445
_cell_measurement_temperature 293(2)
_cell_measurement_theta_max 25.0
_cell_measurement_theta_min 2.836
_cell_volume 1964.2(18)
_computing_cell_refinement 'CrysAlisPro, Oxford Diffraction Ltd.,'
_computing_data_collection 'CrysAlisPro, Oxford Diffraction Ltd.,'
_computing_data_reduction 'CrysAlisPro, Oxford Diffraction Ltd.,'
_computing_molecular_graphics 'SHELXTL-2014/7 (Sheldrick, 2014)'
_computing_publication_material SHELXTL-2014/7
_computing_structure_refinement 'SHELXL-2014/7 (Sheldrick, 2014)'
_computing_structure_solution 'SHELXS-2014/7 (Sheldrick, 2014)'
_diffrn_ambient_temperature 293(2)
_diffrn_measured_fraction_theta_full 0.997
_diffrn_measured_fraction_theta_max 0.997
_diffrn_measurement_device_type 'Xcalibur, Ruby, Gemini'
_diffrn_measurement_method '\w scans'
_diffrn_radiation_type MoK\a
_diffrn_radiation_wavelength 0.71073
_diffrn_reflns_av_R_equivalents 0.0418
_diffrn_reflns_av_unetI/netI 0.0269
_diffrn_reflns_laue_measured_fraction_full 0.997
_diffrn_reflns_laue_measured_fraction_max 0.997
_diffrn_reflns_limit_h_max 7
_diffrn_reflns_limit_h_min -7
_diffrn_reflns_limit_k_max 14
_diffrn_reflns_limit_k_min -14
_diffrn_reflns_limit_l_max 31
_diffrn_reflns_limit_l_min -31
_diffrn_reflns_number 23961
_diffrn_reflns_point_group_measured_fraction_full 0.998
_diffrn_reflns_point_group_measured_fraction_max 0.998
_diffrn_reflns_theta_full 25.000
_diffrn_reflns_theta_max 25.000
_diffrn_reflns_theta_min 2.836
_diffrn_source 'fine-focus sealed tube'
_exptl_absorpt_coefficient_mu 1.362
_exptl_absorpt_correction_T_max 0.793
_exptl_absorpt_correction_T_min 0.769
_exptl_absorpt_correction_type multi-scan
_exptl_absorpt_process_details sadabs
_exptl_crystal_colour green
_exptl_crystal_density_diffrn 1.728
_exptl_crystal_description cube
_exptl_crystal_F_000 1036
_exptl_crystal_size_max 0.200
_exptl_crystal_size_mid 0.190
_exptl_crystal_size_min 0.170
_refine_diff_density_max 0.256
_refine_diff_density_min -0.343
_refine_diff_density_rms 0.054
_refine_ls_abs_structure_details
;
 Flack x determined using 1307 quotients [(I+)-(I-)]/[(I+)+(I-)]
 (Parsons, Flack and Wagner, Acta Cryst. B69 (2013) 249-259).
;
_refine_ls_abs_structure_Flack -0.002(6)
_refine_ls_extinction_method none
_refine_ls_goodness_of_fit_ref 1.106
_refine_ls_hydrogen_treatment mixed
_refine_ls_matrix_type full
_refine_ls_number_parameters 297
_refine_ls_number_reflns 3445
_refine_ls_number_restraints 3
_refine_ls_restrained_S_all 1.108
_refine_ls_R_factor_all 0.0307
_refine_ls_R_factor_gt 0.0290
_refine_ls_shift/su_max 0.001
_refine_ls_shift/su_mean 0.000
_refine_ls_structure_factor_coef Fsqd
_refine_ls_weighting_details 'w=1/[\s^2^(Fo^2^)+(0.0382P)^2^+0.5745P] where P=(Fo^2^+2Fc^2^)/3'
_refine_ls_weighting_scheme calc
_refine_ls_wR_factor_gt 0.0722
_refine_ls_wR_factor_ref 0.0730
_reflns_Friedel_coverage 0.709
_reflns_friedel_fraction_full 1.000
_reflns_friedel_fraction_max 1.000
_reflns_number_gt 3305
_reflns_number_total 3445
_reflns_threshold_expression 'I > 2\s(I)'
_cod_data_source_file c5dt03669k2.cif
_cod_data_source_block CuL1
_cod_depositor_comments 'Adding full bibliography for 7037460--7037462.cif.'
_cod_database_code 7037461
_shelx_shelxl_version_number 2014/7
_shelx_space_group_comment
;
The symmetry employed for this shelxl refinement is uniquely defined
by the following loop, which should always be used as a source of
symmetry information in preference to the above space-group names.
They are only intended as comments.
;
_shelx_estimated_absorpt_t_min 0.772
_shelx_estimated_absorpt_t_max 0.801
_exptl_absorpt_special_details
;
CrysAlisPro, Agilent Technologies,
Version 1.171.36.32 (release 02-08-2013 CrysAlis171 .NET)
(compiled Aug  2 2013,16:46:58)
Empirical absorption correction using spherical harmonics,
 implemented in SCALE3 ABSPACK scaling algorithm.
;

loop_
_space_group_symop_operation_xyz
'x, y, z'
'-x+1/2, -y, z+1/2'
'x+1/2, -y+1/2, -z'
'-x, y+1/2, -z+1/2'

loop_
_atom_site_label
_atom_site_type_symbol
_atom_site_fract_x
_atom_site_fract_y
_atom_site_fract_z
_atom_site_U_iso_or_equiv
_atom_site_adp_type
_atom_site_occupancy
_atom_site_site_symmetry_order
_atom_site_calc_flag
_atom_site_refinement_flags_posn
_atom_site_refinement_flags_adp
Cu01 Cu 0.53348(8) 0.03433(4) 0.55539(2) 0.02818(15) Uani 1 1 d D .
S1 S 1.00859(17) 0.08901(9) 0.41973(4) 0.0300(2) Uani 1 1 d . .
S2 S 0.03625(19) -0.06778(9) 0.68081(4) 0.0351(3) Uani 1 1 d . .
N5 N 0.6213(5) 0.0040(3) 0.43634(12) 0.0273(8) Uani 1 1 d . .
O1W O 0.3747(5) -0.0639(3) 0.51297(12) 0.0402(8) Uani 1 1 d D .
O1 O 1.1113(5) 0.1694(3) 0.50988(12) 0.0452(9) Uani 1 1 d . .
O2 O 0.3460(5) 0.0808(3) 0.69969(11) 0.0421(8) Uani 1 1 d . .
C20 C 0.5138(7) -0.0541(3) 0.35114(14) 0.0308(9) Uani 1 1 d . .
H20 H 0.3801 -0.0835 0.3616 0.037 Uiso 1 1 calc R U
N1 N 0.7764(5) 0.0782(3) 0.50833(12) 0.0274(8) Uani 1 1 d . .
C21 C 0.6599(7) -0.0072(3) 0.38567(15) 0.0275(10) Uani 1 1 d . .
N4 N 0.0707(6) -0.0925(3) 0.58438(13) 0.0290(8) Uani 1 1 d . .
N2 N 0.7031(6) 0.1253(3) 0.59950(13) 0.0262(8) Uani 1 1 d . .
C17 C 0.9218(7) 0.0303(4) 0.31924(15) 0.0336(10) Uani 1 1 d . .
H17 H 1.0574 0.0570 0.3085 0.040 Uiso 1 1 calc R U
C4 C 0.9427(8) 0.2548(4) 0.66154(17) 0.0365(11) Uani 1 1 d . .
H4 H 1.0252 0.2993 0.6828 0.044 Uiso 1 1 calc R U
C6 C 0.6319(7) 0.1412(4) 0.64582(15) 0.0271(9) Uani 1 1 d . .
C9 C -0.1589(7) -0.1488(4) 0.65042(17) 0.0329(10) Uani 1 1 d . .
N3 N 0.3488(5) 0.0196(3) 0.61758(12) 0.0273(8) Uani 1 1 d . .
C19 C 0.5710(8) -0.0559(4) 0.30163(16) 0.0350(11) Uani 1 1 d . .
H19 H 0.4731 -0.0845 0.2783 0.042 Uiso 1 1 calc R U
C1 C 0.9400(7) 0.1405(4) 0.52953(16) 0.0302(10) Uani 1 1 d . .
C14 C -0.1133(7) -0.1518(4) 0.59925(17) 0.0300(10) Uani 1 1 d . .
C18 C 0.7740(8) -0.0153(4) 0.28601(16) 0.0352(11) Uani 1 1 d . .
H18 H 0.8109 -0.0191 0.2524 0.042 Uiso 1 1 calc R U
C8 C 0.1634(6) -0.0442(4) 0.62278(15) 0.0292(10) Uani 1 1 d . .
C16 C 0.8619(6) 0.0352(4) 0.36931(15) 0.0267(9) Uani 1 1 d . .
C11 C -0.4815(8) -0.2574(4) 0.63806(19) 0.0441(12) Uani 1 1 d . .
H11 H -0.6061 -0.2924 0.6507 0.053 Uiso 1 1 calc R U
C22 C 0.7835(6) 0.0534(3) 0.45874(15) 0.0252(9) Uani 1 1 d . .
C2 C 0.8889(7) 0.1694(4) 0.58245(16) 0.0280(10) Uani 1 1 d . .
C10 C -0.3428(8) -0.2011(4) 0.66988(19) 0.0403(12) Uani 1 1 d . .
H10 H -0.3722 -0.1983 0.7039 0.048 Uiso 1 1 calc R U
C7 C 0.4245(7) 0.0778(4) 0.65761(15) 0.0291(10) Uani 1 1 d . .
C12 C -0.4369(8) -0.2623(4) 0.5874(2) 0.0441(12) Uani 1 1 d . .
H12 H -0.5317 -0.3013 0.5665 0.053 Uiso 1 1 calc R U
C13 C -0.2540(8) -0.2105(4) 0.56723(19) 0.0398(12) Uani 1 1 d . .
H13 H -0.2250 -0.2145 0.5332 0.048 Uiso 1 1 calc R U
C3 C 1.0158(8) 0.2357(3) 0.61329(16) 0.0332(10) Uani 1 1 d . .
H3 H 1.1467 0.2667 0.6019 0.040 Uiso 1 1 calc R U
C5 C 0.7467(7) 0.2079(4) 0.67831(17) 0.0331(10) Uani 1 1 d . .
H5 H 0.6952 0.2212 0.7104 0.040 Uiso 1 1 calc R U
H1A H 0.245(6) -0.072(6) 0.527(2) 0.09(2) Uiso 1 1 d D .
H1B H 0.384(10) -0.045(5) 0.4826(10) 0.09(2) Uiso 1 1 d D .

loop_
_atom_site_aniso_label
_atom_site_aniso_U_11
_atom_site_aniso_U_22
_atom_site_aniso_U_33
_atom_site_aniso_U_23
_atom_site_aniso_U_13
_atom_site_aniso_U_12
Cu01 0.0274(3) 0.0326(3) 0.0245(3) -0.0017(2) 0.0007(2) -0.0045(2)
S1 0.0261(5) 0.0363(6) 0.0275(5) 0.0009(4) 0.0029(4) -0.0041(5)
S2 0.0342(6) 0.0420(6) 0.0292(5) -0.0005(5) 0.0075(5) -0.0035(5)
N5 0.0271(17) 0.0313(19) 0.0235(17) -0.0007(15) 0.0015(14) -0.0020(14)
O1W 0.0404(19) 0.055(2) 0.0248(17) -0.0036(16) 0.0019(14) -0.0164(17)
O1 0.043(2) 0.055(2) 0.0378(19) -0.0095(17) 0.0086(16) -0.0222(17)
O2 0.0363(17) 0.063(2) 0.0266(17) -0.0051(15) 0.0031(14) -0.0072(17)
C20 0.030(2) 0.035(2) 0.028(2) 0.0011(18) -0.0012(18) -0.001(2)
N1 0.0278(19) 0.031(2) 0.0239(19) -0.0015(15) 0.0004(15) -0.0024(16)
C21 0.029(2) 0.026(2) 0.027(2) 0.0023(17) 0.0023(17) 0.0038(18)
N4 0.0252(18) 0.032(2) 0.0293(19) 0.0009(16) -0.0003(15) -0.0014(16)
N2 0.0289(19) 0.0257(19) 0.0242(18) -0.0011(15) -0.0029(15) -0.0026(16)
C17 0.035(2) 0.035(2) 0.031(2) 0.004(2) 0.0100(18) 0.001(2)
C4 0.044(3) 0.028(2) 0.037(2) -0.0043(19) -0.009(2) -0.005(2)
C6 0.031(2) 0.027(2) 0.023(2) 0.0006(18) -0.0033(18) 0.0050(19)
C9 0.029(2) 0.031(2) 0.039(3) 0.002(2) 0.006(2) 0.004(2)
N3 0.0240(17) 0.032(2) 0.0256(18) -0.0005(16) -0.0003(14) -0.0017(16)
C19 0.037(2) 0.038(3) 0.030(2) -0.001(2) -0.0050(19) 0.004(2)
C1 0.028(2) 0.028(2) 0.034(2) 0.0009(19) 0.002(2) -0.0047(19)
C14 0.028(2) 0.027(2) 0.035(2) 0.0026(19) 0.0005(19) 0.0035(19)
C18 0.045(3) 0.038(3) 0.022(2) 0.001(2) 0.0042(19) 0.007(2)
C8 0.027(2) 0.032(2) 0.029(2) 0.0039(19) 0.0023(17) 0.006(2)
C16 0.026(2) 0.023(2) 0.030(2) 0.0022(19) 0.0027(17) 0.005(2)
C11 0.033(3) 0.031(2) 0.068(3) 0.005(2) 0.010(3) -0.004(2)
C22 0.024(2) 0.023(2) 0.028(2) 0.0019(18) 0.0012(16) -0.0005(17)
C2 0.030(2) 0.022(2) 0.032(2) -0.0002(18) -0.0007(19) -0.0008(18)
C10 0.041(3) 0.035(3) 0.045(3) 0.002(2) 0.015(2) -0.002(2)
C7 0.023(2) 0.038(2) 0.026(2) 0.0007(19) -0.0014(17) 0.0052(19)
C12 0.036(3) 0.032(3) 0.063(3) 0.002(2) -0.007(3) -0.008(2)
C13 0.036(3) 0.041(3) 0.042(3) 0.002(2) -0.002(2) -0.002(2)
C3 0.034(2) 0.026(2) 0.040(2) 0.0014(18) -0.005(2) -0.006(2)
C5 0.042(3) 0.030(2) 0.027(2) -0.0010(19) -0.002(2) 0.001(2)

loop_
_atom_type_symbol
_atom_type_description
_atom_type_scat_dispersion_real
_atom_type_scat_dispersion_imag
_atom_type_scat_source
C C 0.0033 0.0016 'International Tables Vol C Tables 4.2.6.8 and 6.1.1.4'
H H 0.0000 0.0000 'International Tables Vol C Tables 4.2.6.8 and 6.1.1.4'
N N 0.0061 0.0033 'International Tables Vol C Tables 4.2.6.8 and 6.1.1.4'
S S 0.1246 0.1234 'International Tables Vol C Tables 4.2.6.8 and 6.1.1.4'
Cl Cl 0.1484 0.1585 'International Tables Vol C Tables 4.2.6.8 and 6.1.1.4'
Cu Cu 0.3201 1.2651 'International Tables Vol C Tables 4.2.6.8 and 6.1.1.4'
O O 0.0106 0.0060 'International Tables Vol C Tables 4.2.6.8 and 6.1.1.4'

loop_
_geom_angle_atom_site_label_1
_geom_angle_atom_site_label_2
_geom_angle_atom_site_label_3
_geom_angle
O1W Cu01 N2 176.46(16)
O1W Cu01 N1 99.20(14)
N2 Cu01 N1 80.95(14)
O1W Cu01 N3 99.08(15)
N2 Cu01 N3 80.70(15)
N1 Cu01 N3 161.64(14)
O1W Cu01 H1B 19.5(10)
N2 Cu01 H1B 162.2(11)
N1 Cu01 H1B 82.5(12)
N3 Cu01 H1B 115.8(12)
C16 S1 C22 88.48(19)
C9 S2 C8 88.6(2)
C22 N5 C21 111.8(3)
Cu01 O1W H1A 106(5)
Cu01 O1W H1B 112(4)
H1A O1W H1B 120(6)
C19 C20 C21 119.0(4)
C19 C20 H20 120.5
C21 C20 H20 120.5
C22 N1 C1 120.2(4)
C22 N1 Cu01 125.3(3)
C1 N1 Cu01 114.6(3)
N5 C21 C16 114.8(4)
N5 C21 C20 125.5(4)
C16 C21 C20 119.7(4)
C8 N4 C14 110.5(4)
C6 N2 C2 122.7(4)
C6 N2 Cu01 119.0(3)
C2 N2 Cu01 118.3(3)
C18 C17 C16 118.0(4)
C18 C17 H17 121.0
C16 C17 H17 121.0
C5 C4 C3 120.5(4)
C5 C4 H4 119.7
C3 C4 H4 119.7
N2 C6 C5 120.8(4)
N2 C6 C7 113.3(4)
C5 C6 C7 126.0(4)
C10 C9 C14 121.1(4)
C10 C9 S2 129.0(4)
C14 C9 S2 109.8(3)
C7 N3 C8 119.1(3)
C7 N3 Cu01 114.8(3)
C8 N3 Cu01 126.1(3)
C20 C19 C18 120.7(4)
C20 C19 H19 119.7
C18 C19 H19 119.7
O1 C1 N1 126.7(4)
O1 C1 C2 121.5(4)
N1 C1 C2 111.8(4)
N4 C14 C13 125.1(4)
N4 C14 C9 115.4(4)
C13 C14 C9 119.5(4)
C17 C18 C19 121.5(4)
C17 C18 H18 119.2
C19 C18 H18 119.2
N4 C8 N3 121.5(4)
N4 C8 S2 115.8(3)
N3 C8 S2 122.7(3)
C17 C16 C21 121.1(4)
C17 C16 S1 129.0(3)
C21 C16 S1 109.9(3)
C10 C11 C12 120.6(5)
C10 C11 H11 119.7
C12 C11 H11 119.7
N5 C22 N1 121.9(4)
N5 C22 S1 115.0(3)
N1 C22 S1 123.1(3)
N2 C2 C3 119.9(4)
N2 C2 C1 114.2(4)
C3 C2 C1 125.9(4)
C11 C10 C9 118.9(5)
C11 C10 H10 120.5
C9 C10 H10 120.5
O2 C7 N3 127.6(4)
O2 C7 C6 120.2(4)
N3 C7 C6 112.2(4)
C13 C12 C11 121.3(5)
C13 C12 H12 119.3
C11 C12 H12 119.3
C12 C13 C14 118.5(5)
C12 C13 H13 120.8
C14 C13 H13 120.8
C2 C3 C4 118.3(4)
C2 C3 H3 120.8
C4 C3 H3 120.8
C6 C5 C4 117.8(4)
C6 C5 H5 121.1
C4 C5 H5 121.1

loop_
_geom_bond_atom_site_label_1
_geom_bond_atom_site_label_2
_geom_bond_distance
Cu01 O1W 1.904(3)
Cu01 N2 1.914(3)
Cu01 N1 2.013(4)
Cu01 N3 2.018(3)
Cu01 H1B 2.36(4)
S1 C16 1.745(4)
S1 C22 1.775(4)
S2 C9 1.739(5)
S2 C8 1.761(4)
N5 C22 1.298(5)
N5 C21 1.386(5)
O1W H1A 0.88(3)
O1W H1B 0.85(3)
O1 C1 1.218(5)
O2 C7 1.226(5)
C20 C19 1.373(6)
C20 C21 1.402(6)
C20 H20 0.9300
N1 C22 1.364(5)
N1 C1 1.369(5)
C21 C16 1.400(6)
N4 C8 1.310(6)
N4 C14 1.386(6)
N2 C6 1.329(5)
N2 C2 1.329(6)
C17 C18 1.380(6)
C17 C16 1.393(6)
C17 H17 0.9300
C4 C5 1.392(6)
C4 C3 1.387(6)
C4 H4 0.9300
C6 C5 1.376(6)
C6 C7 1.507(6)
C9 C10 1.385(6)
C9 C14 1.400(6)
N3 C7 1.362(5)
N3 C8 1.371(5)
C19 C18 1.391(7)
C19 H19 0.9300
C1 C2 1.494(6)
C14 C13 1.403(7)
C18 H18 0.9300
C11 C10 1.378(7)
C11 C12 1.387(7)
C11 H11 0.9300
C2 C3 1.385(6)
C10 H10 0.9300
C12 C13 1.385(7)
C12 H12 0.9300
C13 H13 0.9300
C3 H3 0.9300
C5 H5 0.9300
